data_7701792
loop_
_publ_author_name
'Mikata, Yuji'
'Kaneda, Minori'
'Konno, Hideo'
'Matsumoto, Arimasa'
'Sato, Shin-Ichiro'
'Kawamura, Masaya'
'Iwatsuki, Satoshi'

_publ_section_title
;
 Methoxy-substituted tetrakisquinoline analogs of EGTA and BAPTA for
 fluorescence detection of Cd<sup>2+</sup>&#x2009;.
;
_journal_issue 12
_journal_name_full 'Dalton transactions (Cambridge, England : 2003)'
_journal_page_first 3840
_journal_page_last 3852
_journal_paper_doi 10.1039/c8dt04735a
_journal_volume 48
_journal_year 2019
_chemical_formula_moiety 'C50 H53 Cl3 N6 O19 Zn2'
_chemical_formula_sum 'C50 H53 Cl3 N6 O19 Zn2'
_chemical_formula_weight 1279.12
_space_group_crystal_system triclinic
_space_group_IT_number 2
_space_group_name_Hall '-P 1'
_space_group_name_H-M_alt 'P -1'
_atom_sites_solution_hydrogens geom
_atom_sites_solution_primary direct
_atom_sites_solution_secondary difmap
_audit_update_record
;
2018-11-22 deposited with the CCDC.
2019-01-30 downloaded from the CCDC.
;
_cell_angle_alpha 91.076(3)
_cell_angle_beta 96.137(2)
_cell_angle_gamma 105.435(3)
_cell_formula_units_Z 2
_cell_length_a 13.244(3)
_cell_length_b 14.742(3)
_cell_length_c 17.352(3)
_cell_measurement_reflns_used 9002
_cell_measurement_temperature 153
_cell_measurement_theta_max 27.48
_cell_measurement_theta_min 3.01
_cell_volume 3243.0(11)
_computing_cell_refinement CrystalClear
_computing_data_collection 'CrystalClear (Rigaku/MSC Inc., 2006)'
_computing_data_reduction CrystalClear
_computing_molecular_graphics 'CrystalStructure 4.2.5'
_computing_publication_material 'CrystalStructure 4.2.5 (Rigaku, 2017)'
_computing_structure_refinement 'SHELXL Version 2016/6 (Sheldrick, 2008)'
_computing_structure_solution 'SIR92 (Altomare, et al., 1994)'
_diffrn_ambient_temperature 153
_diffrn_detector_area_resol_mean 7.314
_diffrn_measured_fraction_theta_full 0.972
_diffrn_measured_fraction_theta_max 0.951
_diffrn_measurement_device_type 'Rigaku Mercury70'
_diffrn_measurement_method \w
_diffrn_radiation_type 'Mo K\a'
_diffrn_radiation_wavelength 0.71075
_diffrn_reflns_av_R_equivalents 0.0160
_diffrn_reflns_Laue_measured_fraction_full 0.972
_diffrn_reflns_Laue_measured_fraction_max 0.951
_diffrn_reflns_limit_h_max 15
_diffrn_reflns_limit_h_min -17
_diffrn_reflns_limit_k_max 19
_diffrn_reflns_limit_k_min -18
_diffrn_reflns_limit_l_max 22
_diffrn_reflns_limit_l_min -22
_diffrn_reflns_number 25309
_diffrn_reflns_point_group_measured_fraction_full 0.972
_diffrn_reflns_point_group_measured_fraction_max 0.951
_diffrn_reflns_theta_full 25.242
_diffrn_reflns_theta_max 27.482
_diffrn_reflns_theta_min 3.009
_diffrn_standards_number 0
_exptl_absorpt_coefficient_mu 0.931
_exptl_absorpt_correction_T_max 0.830
_exptl_absorpt_correction_T_min 0.685
_exptl_absorpt_correction_type multi-scan
_exptl_absorpt_process_details 'REQAB (Rigaku, 1998)'
_exptl_crystal_colour colorless
_exptl_crystal_density_diffrn 1.310
_exptl_crystal_density_method 'not measured'
_exptl_crystal_description unknown
_exptl_crystal_F_000 1316.00
_exptl_crystal_size_max 0.500
_exptl_crystal_size_mid 0.400
_exptl_crystal_size_min 0.200
_refine_diff_density_max 0.74
_refine_diff_density_min -0.69
_refine_ls_extinction_method none
_refine_ls_goodness_of_fit_ref 1.065
_refine_ls_hydrogen_treatment mixed
_refine_ls_number_parameters 729
_refine_ls_number_reflns 14133
_refine_ls_number_restraints 0
_refine_ls_R_factor_all 0.0598
_refine_ls_R_factor_gt 0.0516
_refine_ls_shift/su_max 0.002
_refine_ls_structure_factor_coef Fsqd
_refine_ls_weighting_details 'w = 1/[\s^2^(Fo^2^)+(0.0788P)^2^+2.5774P] where P=(Fo^2^+2Fc^2^)/3'
_refine_ls_weighting_scheme calc
_refine_ls_wR_factor_gt 0.1399
_refine_ls_wR_factor_ref 0.1499
_reflns_Friedel_coverage 0.000
_reflns_number_gt 12025
_reflns_number_total 14133
_reflns_threshold_expression F^2^>2.0\s(F^2^)
_cod_data_source_file c8dt04735a2.cif
_cod_data_source_block 6-MeOEGTQ-Zn(ClO4)2-5eq-160918
_cod_original_cell_volume 3242.9(11)
_cod_database_code 7701792

loop_
_space_group_symop_id
_space_group_symop_operation_xyz
1 +X,+Y,+Z
2 -X,-Y,-Z

loop_
_atom_site_label
_atom_site_type_symbol
_atom_site_fract_x
_atom_site_fract_y
_atom_site_fract_z
_atom_site_U_iso_or_equiv
_atom_site_adp_type
_atom_site_occupancy
_atom_site_site_symmetry_order
_atom_site_calc_flag
_atom_site_refinement_flags_posn
_atom_site_refinement_flags_adp
Zn1 Zn 0.80553(2) 0.23177(2) 0.64779(2) 0.03176(9) Uani 1 1 d . .
Zn2 Zn 0.87873(2) 0.23038(2) 0.85074(2) 0.03080(9) Uani 1 1 d . .
Cl1 Cl 0.98477(6) 0.01687(5) 0.78166(4) 0.03722(15) Uani 1 1 d . .
Cl2 Cl 1.17400(6) 0.50991(5) 0.65117(5) 0.04711(18) Uani 1 1 d . .
Cl3 Cl 0.49978(7) -0.15398(6) 0.91379(5) 0.0548(2) Uani 1 1 d . .
O1 O 0.74292(16) 0.35412(14) 0.71809(12) 0.0395(4) Uani 1 1 d . .
O2 O 0.67820(15) 0.20552(15) 0.82267(12) 0.0392(4) Uani 1 1 d . .
O3 O 0.83130(18) -0.19208(15) 0.47027(13) 0.0462(5) Uani 1 1 d . .
O4 O 0.34279(18) -0.13457(18) 0.63657(17) 0.0613(7) Uani 1 1 d . .
O5 O 1.42961(17) 0.39354(18) 0.88503(14) 0.0519(6) Uani 1 1 d . .
O6 O 1.0195(2) 0.72180(14) 0.85117(13) 0.0470(5) Uani 1 1 d . .
O7 O 0.88341(16) 0.21752(15) 0.74233(11) 0.0335(4) Uani 1 1 d . .
O8 O 1.05377(19) 0.01917(17) 0.85155(13) 0.0498(5) Uani 1 1 d . .
O9 O 0.88133(18) 0.01520(17) 0.80082(14) 0.0512(6) Uani 1 1 d . .
O10 O 1.02388(17) 0.10059(15) 0.73996(12) 0.0428(5) Uani 1 1 d . .
O11 O 0.9792(2) -0.06448(17) 0.73374(14) 0.0599(7) Uani 1 1 d . .
O12 O 1.1308(3) 0.58883(19) 0.65318(16) 0.0707(8) Uani 1 1 d . .
O13 O 1.1657(2) 0.47927(19) 0.56985(16) 0.0673(7) Uani 1 1 d . .
O14 O 1.2789(3) 0.5327(3) 0.6832(3) 0.1361(19) Uani 1 1 d . .
O15 O 1.1111(2) 0.43388(16) 0.69038(13) 0.0529(6) Uani 1 1 d . .
O16 O 0.5522(4) -0.1261(3) 0.99068(19) 0.1126(15) Uani 1 1 d . .
O17 O 0.4590(4) -0.0823(3) 0.8865(3) 0.147(2) Uani 1 1 d . .
O18 O 0.4202(3) -0.2385(2) 0.9135(3) 0.1225(17) Uani 1 1 d . .
O19 O 0.5749(3) -0.1650(3) 0.8672(2) 0.1172(16) Uani 1 1 d . .
N1 N 0.82393(17) 0.34847(16) 0.57955(13) 0.0334(5) Uani 1 1 d . .
N2 N 0.80344(18) 0.15141(16) 0.93748(13) 0.0337(5) Uani 1 1 d . .
N3 N 0.87224(17) 0.18056(17) 0.55491(12) 0.0326(5) Uani 1 1 d . .
N4 N 0.65566(17) 0.18936(16) 0.59652(13) 0.0327(5) Uani 1 1 d . .
N5 N 1.01412(18) 0.20664(15) 0.91202(12) 0.0313(4) Uani 1 1 d . .
N6 N 0.86941(17) 0.34511(16) 0.91270(12) 0.0307(4) Uani 1 1 d . .
C1 C 0.8486(3) 0.4392(2) 0.62644(18) 0.0423(7) Uani 1 1 d . .
H1A H 0.854477 0.491847 0.591162 0.051 Uiso 1 1 calc R U
H1B H 0.917381 0.448769 0.658526 0.051 Uiso 1 1 calc R U
C2 C 0.7650(3) 0.4400(2) 0.67824(19) 0.0453(7) Uani 1 1 d . .
H2A H 0.789827 0.494477 0.716189 0.054 Uiso 1 1 calc R U
H2B H 0.700253 0.445797 0.646916 0.054 Uiso 1 1 calc R U
C3 C 0.6662(2) 0.3535(2) 0.77094(18) 0.0419(6) Uani 1 1 d . .
H3A H 0.615452 0.387415 0.748764 0.050 Uiso 1 1 calc R U
H3B H 0.702067 0.386799 0.820540 0.050 Uiso 1 1 calc R U
C4 C 0.6082(2) 0.2550(2) 0.78584(18) 0.0436(7) Uani 1 1 d . .
H4A H 0.552626 0.256325 0.819426 0.052 Uiso 1 1 calc R U
H4B H 0.573503 0.221367 0.736084 0.052 Uiso 1 1 calc R U
C5 C 0.6242(2) 0.1349(2) 0.8699(2) 0.0482(8) Uani 1 1 d . .
H5A H 0.564951 0.089820 0.837953 0.058 Uiso 1 1 calc R U
H5B H 0.594989 0.164322 0.910944 0.058 Uiso 1 1 calc R U
C6 C 0.7006(2) 0.0839(2) 0.90625(18) 0.0439(7) Uani 1 1 d . .
H6A H 0.669510 0.046548 0.948897 0.053 Uiso 1 1 calc R U
H6B H 0.713027 0.039792 0.866930 0.053 Uiso 1 1 calc R U
C7 C 0.9146(2) 0.3475(2) 0.53612(17) 0.0373(6) Uani 1 1 d . .
H7A H 0.981481 0.372109 0.570519 0.045 Uiso 1 1 calc R U
H7B H 0.915206 0.388653 0.491668 0.045 Uiso 1 1 calc R U
C8 C 0.9060(2) 0.2489(2) 0.50728(15) 0.0340(6) Uani 1 1 d . .
C9 C 0.9345(2) 0.2310(2) 0.43407(17) 0.0394(6) Uani 1 1 d . .
H9 H 0.959726 0.281583 0.401870 0.047 Uiso 1 1 calc R U
C10 C 0.9257(2) 0.1407(2) 0.40949(16) 0.0401(6) Uani 1 1 d . .
H10 H 0.943512 0.127997 0.359577 0.048 Uiso 1 1 calc R U
C11 C 0.8788(2) -0.0289(2) 0.43489(16) 0.0365(6) Uani 1 1 d . .
H11 H 0.894256 -0.044550 0.384914 0.044 Uiso 1 1 calc R U
C12 C 0.8455(2) -0.0981(2) 0.48527(17) 0.0366(6) Uani 1 1 d . .
C13 C 0.8245(2) -0.0751(2) 0.56050(17) 0.0388(6) Uani 1 1 d . .
H13 H 0.803961 -0.123793 0.595388 0.047 Uiso 1 1 calc R U
C14 C 0.8334(2) 0.0160(2) 0.58350(16) 0.0347(6) Uani 1 1 d . .
H14 H 0.818397 0.030409 0.633911 0.042 Uiso 1 1 calc R U
C15 C 0.86509(19) 0.08907(19) 0.53221(15) 0.0314(5) Uani 1 1 d . .
C16 C 0.8900(2) 0.0661(2) 0.45812(15) 0.0330(5) Uani 1 1 d . .
C17 C 0.8531(3) -0.2206(3) 0.3958(2) 0.0517(8) Uani 1 1 d . .
H17A H 0.924934 -0.186180 0.387277 0.062 Uiso 1 1 calc R U
H17B H 0.802692 -0.206731 0.355307 0.062 Uiso 1 1 calc R U
H17C H 0.846659 -0.288419 0.394049 0.062 Uiso 1 1 calc R U
C18 C 0.7251(2) 0.3312(2) 0.52546(17) 0.0404(6) Uani 1 1 d . .
H18A H 0.741888 0.322273 0.472078 0.049 Uiso 1 1 calc R U
H18B H 0.698983 0.388155 0.527024 0.049 Uiso 1 1 calc R U
C19 C 0.6374(2) 0.2471(2) 0.54230(16) 0.0359(6) Uani 1 1 d . .
C20 C 0.5391(2) 0.2315(2) 0.49708(18) 0.0439(7) Uani 1 1 d . .
H20 H 0.527527 0.275049 0.459740 0.053 Uiso 1 1 calc R U
C21 C 0.4607(2) 0.1531(2) 0.5075(2) 0.0489(8) Uani 1 1 d . .
H21 H 0.394261 0.141538 0.476865 0.059 Uiso 1 1 calc R U
C22 C 0.4008(2) 0.0054(2) 0.5758(2) 0.0490(8) Uani 1 1 d . .
H22 H 0.333949 -0.009617 0.545366 0.059 Uiso 1 1 calc R U
C23 C 0.4216(2) -0.0544(2) 0.6310(2) 0.0479(7) Uani 1 1 d . .
C24 C 0.5203(2) -0.0331(2) 0.67693(19) 0.0436(7) Uani 1 1 d . .
H24 H 0.533958 -0.074360 0.715635 0.052 Uiso 1 1 calc R U
C25 C 0.5966(2) 0.0477(2) 0.66546(17) 0.0377(6) Uani 1 1 d . .
H25 H 0.662967 0.061819 0.696490 0.045 Uiso 1 1 calc R U
C26 C 0.5780(2) 0.1096(2) 0.60861(16) 0.0347(6) Uani 1 1 d . .
C27 C 0.4778(2) 0.0890(2) 0.56360(19) 0.0415(6) Uani 1 1 d . .
C28 C 0.3602(3) -0.1992(3) 0.6937(2) 0.0650(10) Uani 1 1 d . .
H28A H 0.370651 -0.168325 0.745537 0.078 Uiso 1 1 calc R U
H28B H 0.422980 -0.219304 0.684759 0.078 Uiso 1 1 calc R U
H28C H 0.298785 -0.254351 0.689905 0.078 Uiso 1 1 calc R U
C29 C 0.8757(2) 0.0972(2) 0.97062(17) 0.0381(6) Uani 1 1 d . .
H29A H 0.860972 0.036566 0.940420 0.046 Uiso 1 1 calc R U
H29B H 0.862067 0.083065 1.024702 0.046 Uiso 1 1 calc R U
C30 C 0.9896(2) 0.14956(19) 0.97001(15) 0.0337(6) Uani 1 1 d . .
C31 C 1.0666(3) 0.1323(2) 1.02584(16) 0.0402(6) Uani 1 1 d . .
H31 H 1.046452 0.091615 1.066607 0.048 Uiso 1 1 calc R U
C32 C 1.1701(3) 0.1744(2) 1.02084(17) 0.0420(7) Uani 1 1 d . .
H32 H 1.222741 0.162951 1.058092 0.050 Uiso 1 1 calc R U
C33 C 1.3054(2) 0.2836(2) 0.95465(17) 0.0407(6) Uani 1 1 d . .
H33 H 1.359719 0.275255 0.991989 0.049 Uiso 1 1 calc R U
C34 C 1.3300(2) 0.3424(2) 0.89543(18) 0.0411(6) Uani 1 1 d . .
C35 C 1.2495(2) 0.3542(2) 0.83928(17) 0.0412(6) Uani 1 1 d . .
H35 H 1.267668 0.394276 0.797780 0.049 Uiso 1 1 calc R U
C36 C 1.1458(2) 0.30887(19) 0.84375(16) 0.0351(6) Uani 1 1 d . .
H36 H 1.092640 0.317236 0.805393 0.042 Uiso 1 1 calc R U
C37 C 1.1179(2) 0.24952(18) 0.90563(15) 0.0316(5) Uani 1 1 d . .
C38 C 1.1997(2) 0.2354(2) 0.96025(16) 0.0358(6) Uani 1 1 d . .
C39 C 1.5125(3) 0.3875(3) 0.9435(2) 0.0562(9) Uani 1 1 d . .
H39A H 1.518833 0.322817 0.943602 0.067 Uiso 1 1 calc R U
H39B H 1.495969 0.405317 0.994414 0.067 Uiso 1 1 calc R U
H39C H 1.579149 0.430380 0.932368 0.067 Uiso 1 1 calc R U
C40 C 0.7909(2) 0.2210(2) 0.99660(16) 0.0380(6) Uani 1 1 d . .
H40A H 0.836645 0.217332 1.044770 0.046 Uiso 1 1 calc R U
H40B H 0.716995 0.202507 1.008733 0.046 Uiso 1 1 calc R U
C41 C 0.8168(2) 0.3220(2) 0.97351(15) 0.0329(5) Uani 1 1 d . .
C42 C 0.7905(2) 0.3899(2) 1.01977(17) 0.0386(6) Uani 1 1 d . .
H42 H 0.750512 0.371178 1.061845 0.046 Uiso 1 1 calc R U
C43 C 0.8228(2) 0.4828(2) 1.00388(17) 0.0391(6) Uani 1 1 d . .
H43 H 0.804495 0.528812 1.034553 0.047 Uiso 1 1 calc R U
C44 C 0.9229(2) 0.6051(2) 0.92366(17) 0.0379(6) Uani 1 1 d . .
H44 H 0.908509 0.653645 0.953873 0.045 Uiso 1 1 calc R U
C45 C 0.9819(2) 0.62804(19) 0.86300(17) 0.0378(6) Uani 1 1 d . .
C46 C 1.0018(2) 0.5565(2) 0.81641(16) 0.0376(6) Uani 1 1 d . .
H46 H 1.041692 0.572352 0.773903 0.045 Uiso 1 1 calc R U
C47 C 0.9630(2) 0.4640(2) 0.83298(16) 0.0355(6) Uani 1 1 d . .
H47 H 0.975940 0.416014 0.801311 0.043 Uiso 1 1 calc R U
C48 C 0.9047(2) 0.43905(18) 0.89584(15) 0.0309(5) Uani 1 1 d . .
C49 C 0.8837(2) 0.5109(2) 0.94148(16) 0.0335(5) Uani 1 1 d . .
C50 C 1.0835(4) 0.7483(2) 0.7899(2) 0.0612(10) Uani 1 1 d . .
H50A H 1.044080 0.719189 0.740563 0.073 Uiso 1 1 calc R U
H50B H 1.147519 0.726944 0.799919 0.073 Uiso 1 1 calc R U
H50C H 1.102985 0.817020 0.787009 0.073 Uiso 1 1 calc R U
H8 H 0.913(3) 0.190(3) 0.736(2) 0.049(12) Uiso 1 1 d . .

loop_
_atom_site_aniso_label
_atom_site_aniso_U_11
_atom_site_aniso_U_22
_atom_site_aniso_U_33
_atom_site_aniso_U_23
_atom_site_aniso_U_13
_atom_site_aniso_U_12
Zn1 0.02799(16) 0.03788(18) 0.02518(16) 0.00215(13) -0.00057(12) 0.00294(12)
Zn2 0.03732(17) 0.03112(16) 0.02327(16) 0.00043(12) 0.00452(12) 0.00771(12)
Cl1 0.0460(4) 0.0386(3) 0.0308(3) 0.0039(3) 0.0126(3) 0.0146(3)
Cl2 0.0379(4) 0.0408(4) 0.0590(5) 0.0078(3) 0.0000(3) 0.0063(3)
Cl3 0.0578(5) 0.0529(5) 0.0586(5) 0.0180(4) 0.0228(4) 0.0165(4)
O1 0.0402(10) 0.0419(11) 0.0387(11) 0.0019(9) 0.0100(9) 0.0131(9)
O2 0.0320(9) 0.0454(11) 0.0386(11) 0.0040(9) 0.0085(8) 0.0057(8)
O3 0.0513(12) 0.0391(11) 0.0463(12) -0.0022(9) 0.0011(10) 0.0112(9)
O4 0.0382(12) 0.0534(14) 0.0792(18) 0.0081(13) 0.0056(12) -0.0102(10)
O5 0.0323(10) 0.0627(15) 0.0569(14) 0.0124(12) 0.0005(10) 0.0073(10)
O6 0.0671(15) 0.0302(10) 0.0406(11) -0.0012(9) 0.0036(10) 0.0088(10)
O7 0.0358(10) 0.0416(11) 0.0267(9) -0.0005(8) 0.0021(8) 0.0175(9)
O8 0.0583(14) 0.0598(14) 0.0363(11) 0.0110(10) 0.0058(10) 0.0241(11)
O9 0.0439(12) 0.0569(14) 0.0536(13) 0.0017(11) 0.0196(10) 0.0093(10)
O10 0.0467(11) 0.0445(11) 0.0422(11) 0.0152(9) 0.0157(9) 0.0161(9)
O11 0.0890(19) 0.0466(13) 0.0488(14) -0.0061(11) 0.0215(13) 0.0219(13)
O12 0.114(2) 0.0486(14) 0.0643(17) 0.0123(12) 0.0248(16) 0.0410(15)
O13 0.093(2) 0.0521(14) 0.0585(16) 0.0060(12) 0.0331(15) 0.0135(14)
O14 0.0481(19) 0.143(4) 0.190(5) 0.027(3) -0.034(2) -0.004(2)
O15 0.0674(15) 0.0457(12) 0.0439(12) 0.0136(10) 0.0071(11) 0.0113(11)
O16 0.188(5) 0.113(3) 0.0510(18) 0.0116(19) 0.017(2) 0.064(3)
O17 0.164(4) 0.072(2) 0.190(5) 0.014(3) -0.079(4) 0.042(3)
O18 0.112(3) 0.0582(19) 0.199(5) 0.010(2) 0.100(3) -0.0063(19)
O19 0.072(2) 0.157(4) 0.104(3) -0.047(3) 0.046(2) -0.012(2)
N1 0.0299(11) 0.0355(11) 0.0308(11) -0.0007(9) 0.0007(9) 0.0031(9)
N2 0.0370(12) 0.0335(11) 0.0289(11) 0.0010(9) 0.0061(9) 0.0059(9)
N3 0.0283(10) 0.0404(12) 0.0250(10) 0.0012(9) 0.0001(8) 0.0035(9)
N4 0.0280(10) 0.0363(12) 0.0302(11) -0.0004(9) 0.0014(9) 0.0033(9)
N5 0.0387(11) 0.0326(11) 0.0236(10) 0.0026(9) 0.0059(9) 0.0105(9)
N6 0.0317(11) 0.0337(11) 0.0257(10) -0.0021(9) 0.0013(8) 0.0079(9)
C1 0.0494(17) 0.0356(14) 0.0387(16) -0.0006(12) 0.0059(13) 0.0058(12)
C2 0.0539(18) 0.0393(15) 0.0447(17) 0.0014(13) 0.0100(14) 0.0146(13)
C3 0.0391(15) 0.0510(17) 0.0384(15) -0.0038(13) 0.0059(12) 0.0167(13)
C4 0.0341(14) 0.0552(18) 0.0412(16) 0.0002(14) 0.0065(12) 0.0110(13)
C5 0.0358(15) 0.0562(19) 0.0461(17) 0.0089(15) 0.0106(13) -0.0015(13)
C6 0.0427(16) 0.0394(15) 0.0416(16) 0.0042(13) 0.0069(13) -0.0037(12)
C7 0.0338(13) 0.0397(14) 0.0340(14) 0.0025(12) 0.0054(11) 0.0019(11)
C8 0.0304(12) 0.0415(14) 0.0285(13) 0.0027(11) 0.0027(10) 0.0071(11)
C9 0.0409(15) 0.0452(16) 0.0336(14) 0.0082(12) 0.0106(12) 0.0115(12)
C10 0.0449(15) 0.0518(17) 0.0272(13) 0.0052(12) 0.0095(11) 0.0171(13)
C11 0.0338(13) 0.0465(15) 0.0302(13) -0.0021(12) -0.0005(11) 0.0146(12)
C12 0.0310(13) 0.0404(14) 0.0375(14) -0.0026(12) -0.0025(11) 0.0108(11)
C13 0.0340(13) 0.0432(15) 0.0362(15) 0.0054(12) -0.0002(11) 0.0068(11)
C14 0.0293(12) 0.0430(15) 0.0285(13) 0.0025(11) 0.0008(10) 0.0050(11)
C15 0.0252(11) 0.0394(14) 0.0270(12) 0.0013(11) -0.0004(9) 0.0057(10)
C16 0.0282(12) 0.0409(14) 0.0301(13) 0.0024(11) 0.0016(10) 0.0107(10)
C17 0.057(2) 0.0500(18) 0.0490(19) -0.0084(15) -0.0004(16) 0.0199(16)
C18 0.0369(14) 0.0448(16) 0.0354(15) 0.0058(12) -0.0028(11) 0.0062(12)
C19 0.0323(13) 0.0417(15) 0.0321(14) -0.0006(11) 0.0002(11) 0.0089(11)
C20 0.0379(15) 0.0509(17) 0.0401(16) 0.0057(13) -0.0061(12) 0.0109(13)
C21 0.0310(14) 0.0573(19) 0.0519(19) 0.0020(15) -0.0095(13) 0.0063(13)
C22 0.0287(14) 0.0512(18) 0.059(2) -0.0011(16) -0.0020(13) -0.0001(12)
C23 0.0328(14) 0.0443(17) 0.060(2) 0.0004(15) 0.0091(14) -0.0029(12)
C24 0.0370(14) 0.0429(16) 0.0489(17) 0.0043(13) 0.0083(13) 0.0058(12)
C25 0.0300(13) 0.0434(15) 0.0350(14) -0.0018(12) 0.0017(11) 0.0030(11)
C26 0.0253(12) 0.0386(14) 0.0359(14) -0.0054(11) 0.0037(10) 0.0019(10)
C27 0.0284(13) 0.0443(16) 0.0466(17) -0.0035(13) -0.0001(12) 0.0028(11)
C28 0.057(2) 0.054(2) 0.073(3) 0.0096(19) 0.0151(19) -0.0092(17)
C29 0.0465(16) 0.0358(14) 0.0337(14) 0.0099(11) 0.0135(12) 0.0102(12)
C30 0.0441(15) 0.0339(13) 0.0254(12) 0.0035(10) 0.0076(11) 0.0132(11)
C31 0.0527(17) 0.0428(15) 0.0307(14) 0.0109(12) 0.0088(12) 0.0204(13)
C32 0.0484(16) 0.0489(17) 0.0328(14) 0.0098(13) 0.0012(12) 0.0213(13)
C33 0.0382(14) 0.0481(16) 0.0380(15) 0.0039(13) -0.0013(12) 0.0175(12)
C34 0.0363(14) 0.0438(16) 0.0433(16) 0.0034(13) 0.0056(12) 0.0102(12)
C35 0.0412(15) 0.0446(16) 0.0378(15) 0.0098(13) 0.0066(12) 0.0100(12)
C36 0.0388(14) 0.0370(14) 0.0295(13) 0.0052(11) 0.0026(11) 0.0107(11)
C37 0.0378(13) 0.0310(12) 0.0265(12) 0.0013(10) 0.0043(10) 0.0096(10)
C38 0.0416(14) 0.0387(14) 0.0305(13) 0.0045(11) 0.0047(11) 0.0160(12)
C39 0.0352(16) 0.070(2) 0.062(2) 0.0057(18) 0.0000(15) 0.0135(15)
C40 0.0445(15) 0.0417(15) 0.0297(13) 0.0008(11) 0.0127(12) 0.0119(12)
C41 0.0287(12) 0.0403(14) 0.0287(13) -0.0019(11) 0.0008(10) 0.0087(10)
C42 0.0350(14) 0.0452(16) 0.0360(15) -0.0057(12) 0.0082(11) 0.0104(12)
C43 0.0355(14) 0.0421(15) 0.0392(15) -0.0115(12) 0.0032(12) 0.0113(12)
C44 0.0423(15) 0.0345(14) 0.0370(15) -0.0083(12) -0.0014(12) 0.0136(11)
C45 0.0447(15) 0.0317(13) 0.0338(14) -0.0009(11) -0.0053(12) 0.0088(11)
C46 0.0471(16) 0.0359(14) 0.0271(13) -0.0012(11) 0.0019(11) 0.0074(12)
C47 0.0435(15) 0.0352(13) 0.0272(13) -0.0035(11) 0.0027(11) 0.0106(11)
C48 0.0332(12) 0.0307(12) 0.0262(12) -0.0043(10) -0.0038(10) 0.0073(10)
C49 0.0334(13) 0.0370(14) 0.0290(13) -0.0060(11) -0.0037(10) 0.0111(11)
C50 0.101(3) 0.0373(16) 0.0426(18) 0.0077(14) 0.0185(19) 0.0099(18)

loop_
_atom_type_symbol
_atom_type_description
_atom_type_scat_dispersion_real
_atom_type_scat_dispersion_imag
_atom_type_scat_source
H H 0.0000 0.0000
;
International Tables for Crystallography
(Vol. C, Table 6.1.1.4)
;
Cl Cl 0.1484 0.1585
;
International Tables for Crystallography
(Vol. C, Tables 4.2.6.8 and 6.1.1.4)
;
N N 0.0061 0.0033
;
International Tables for Crystallography
(Vol. C, Tables 4.2.6.8 and 6.1.1.4)
;
O O 0.0106 0.0060
;
International Tables for Crystallography
(Vol. C, Tables 4.2.6.8 and 6.1.1.4)
;
Zn Zn 0.2839 1.4301
;
International Tables for Crystallography
(Vol. C, Tables 4.2.6.8 and 6.1.1.4)
;
C C 0.0033 0.0016
;
International Tables for Crystallography
(Vol. C, Tables 4.2.6.8 and 6.1.1.4)
;

loop_
_geom_angle_atom_site_label_1
_geom_angle_atom_site_label_2
_geom_angle_atom_site_label_3
_geom_angle
O7 Zn1 N4 138.55(9)
O7 Zn1 N1 129.12(9)
N4 Zn1 N1 86.86(9)
O7 Zn1 N3 108.47(9)
N4 Zn1 N3 95.19(9)
N1 Zn1 N3 81.49(9)
O7 Zn2 N6 127.78(9)
O7 Zn2 N2 137.98(9)
N6 Zn2 N2 86.04(9)
O7 Zn2 N5 110.30(9)
N6 Zn2 N5 99.58(9)
N2 Zn2 N5 82.94(9)
O11 Cl1 O8 110.19(16)
O11 Cl1 O9 109.81(16)
O8 Cl1 O9 109.45(14)
O11 Cl1 O10 109.36(14)
O8 Cl1 O10 109.51(14)
O9 Cl1 O10 108.50(14)
O14 Cl2 O12 112.1(3)
O14 Cl2 O15 110.9(2)
O12 Cl2 O15 109.52(17)
O14 Cl2 O13 109.7(3)
O12 Cl2 O13 106.80(17)
O15 Cl2 O13 107.70(15)
O17 Cl3 O19 108.6(4)
O17 Cl3 O18 111.0(3)
O19 Cl3 O18 110.1(2)
O17 Cl3 O16 108.2(3)
O19 Cl3 O16 107.7(3)
O18 Cl3 O16 111.1(3)
C2 O1 C3 110.7(2)
C5 O2 C4 110.9(2)
C12 O3 C17 117.3(2)
C23 O4 C28 118.2(3)
C34 O5 C39 116.4(3)
C45 O6 C50 118.2(3)
Zn1 O7 Zn2 139.71(12)
Zn1 O7 H8 108(4)
Zn2 O7 H8 110(4)
C18 N1 C7 110.5(2)
C18 N1 C1 113.1(2)
C7 N1 C1 109.1(2)
C18 N1 Zn1 106.02(16)
C7 N1 Zn1 105.09(17)
C1 N1 Zn1 112.79(17)
C29 N2 C40 110.6(2)
C29 N2 C6 108.8(2)
C40 N2 C6 112.5(2)
C29 N2 Zn2 106.27(16)
C40 N2 Zn2 106.11(16)
C6 N2 Zn2 112.37(17)
C8 N3 C15 119.3(2)
C8 N3 Zn1 110.46(19)
C15 N3 Zn1 128.88(17)
C19 N4 C26 120.0(2)
C19 N4 Zn1 111.37(18)
C26 N4 Zn1 128.49(19)
C30 N5 C37 119.3(2)
C30 N5 Zn2 111.34(18)
C37 N5 Zn2 128.86(17)
C41 N6 C48 119.6(2)
C41 N6 Zn2 112.21(18)
C48 N6 Zn2 128.01(18)
N1 C1 C2 111.5(3)
N1 C1 H1A 109.3
C2 C1 H1A 109.3
N1 C1 H1B 109.3
C2 C1 H1B 109.3
H1A C1 H1B 108.0
O1 C2 C1 108.7(2)
O1 C2 H2A 109.9
C1 C2 H2A 109.9
O1 C2 H2B 109.9
C1 C2 H2B 109.9
H2A C2 H2B 108.3
O1 C3 C4 110.9(2)
O1 C3 H3A 109.5
C4 C3 H3A 109.5
O1 C3 H3B 109.5
C4 C3 H3B 109.5
H3A C3 H3B 108.1
O2 C4 C3 111.1(2)
O2 C4 H4A 109.4
C3 C4 H4A 109.4
O2 C4 H4B 109.4
C3 C4 H4B 109.4
H4A C4 H4B 108.0
O2 C5 C6 108.9(2)
O2 C5 H5A 109.9
C6 C5 H5A 109.9
O2 C5 H5B 109.9
C6 C5 H5B 109.9
H5A C5 H5B 108.3
N2 C6 C5 111.4(2)
N2 C6 H6A 109.4
C5 C6 H6A 109.4
N2 C6 H6B 109.4
C5 C6 H6B 109.4
H6A C6 H6B 108.0
N1 C7 C8 109.9(2)
N1 C7 H7A 109.7
C8 C7 H7A 109.7
N1 C7 H7B 109.7
C8 C7 H7B 109.7
H7A C7 H7B 108.2
N3 C8 C9 122.3(3)
N3 C8 C7 116.7(2)
C9 C8 C7 121.0(2)
C10 C9 C8 119.6(3)
C10 C9 H9 120.2
C8 C9 H9 120.2
C9 C10 C16 120.0(3)
C9 C10 H10 120.0
C16 C10 H10 120.0
C12 C11 C16 119.3(3)
C12 C11 H11 120.4
C16 C11 H11 120.4
O3 C12 C11 125.2(3)
O3 C12 C13 114.1(3)
C11 C12 C13 120.7(3)
C14 C13 C12 120.8(3)
C14 C13 H13 119.6
C12 C13 H13 119.6
C13 C14 C15 120.0(3)
C13 C14 H14 120.0
C15 C14 H14 120.0
N3 C15 C14 119.9(2)
N3 C15 C16 121.2(2)
C14 C15 C16 118.9(3)
C10 C16 C11 122.1(3)
C10 C16 C15 117.7(3)
C11 C16 C15 120.3(2)
O3 C17 H17A 109.5
O3 C17 H17B 109.5
H17A C17 H17B 109.5
O3 C17 H17C 109.5
H17A C17 H17C 109.5
H17B C17 H17C 109.5
N1 C18 C19 115.1(2)
N1 C18 H18A 108.5
C19 C18 H18A 108.5
N1 C18 H18B 108.5
C19 C18 H18B 108.5
H18A C18 H18B 107.5
N4 C19 C20 122.2(3)
N4 C19 C18 119.9(2)
C20 C19 C18 117.8(3)
C21 C20 C19 119.2(3)
C21 C20 H20 120.4
C19 C20 H20 120.4
C20 C21 C27 120.3(3)
C20 C21 H21 119.9
C27 C21 H21 119.9
C23 C22 C27 120.6(3)
C23 C22 H22 119.7
C27 C22 H22 119.7
O4 C23 C22 115.9(3)
O4 C23 C24 123.6(3)
C22 C23 C24 120.5(3)
C25 C24 C23 119.8(3)
C25 C24 H24 120.1
C23 C24 H24 120.1
C24 C25 C26 121.0(3)
C24 C25 H25 119.5
C26 C25 H25 119.5
N4 C26 C25 120.5(2)
N4 C26 C27 120.3(3)
C25 C26 C27 119.2(3)
C22 C27 C21 123.0(3)
C22 C27 C26 119.0(3)
C21 C27 C26 117.9(3)
O4 C28 H28A 109.5
O4 C28 H28B 109.5
H28A C28 H28B 109.5
O4 C28 H28C 109.5
H28A C28 H28C 109.5
H28B C28 H28C 109.5
N2 C29 C30 112.3(2)
N2 C29 H29A 109.1
C30 C29 H29A 109.1
N2 C29 H29B 109.1
C30 C29 H29B 109.1
H29A C29 H29B 107.9
N5 C30 C31 122.4(3)
N5 C30 C29 117.4(2)
C31 C30 C29 120.0(2)
C32 C31 C30 119.3(3)
C32 C31 H31 120.3
C30 C31 H31 120.3
C31 C32 C38 120.1(3)
C31 C32 H32 119.9
C38 C32 H32 119.9
C34 C33 C38 120.0(3)
C34 C33 H33 120.0
C38 C33 H33 120.0
O5 C34 C33 124.9(3)
O5 C34 C35 114.9(3)
C33 C34 C35 120.2(3)
C36 C35 C34 121.1(3)
C36 C35 H35 119.5
C34 C35 H35 119.5
C35 C36 C37 119.9(3)
C35 C36 H36 120.1
C37 C36 H36 120.1
N5 C37 C36 120.2(2)
N5 C37 C38 121.2(2)
C36 C37 C38 118.6(2)
C33 C38 C32 122.1(3)
C33 C38 C37 120.2(2)
C32 C38 C37 117.7(3)
O5 C39 H39A 109.5
O5 C39 H39B 109.5
H39A C39 H39B 109.5
O5 C39 H39C 109.5
H39A C39 H39C 109.5
H39B C39 H39C 109.5
N2 C40 C41 115.5(2)
N2 C40 H40A 108.4
C41 C40 H40A 108.4
N2 C40 H40B 108.4
C41 C40 H40B 108.4
H40A C40 H40B 107.5
N6 C41 C42 121.9(3)
N6 C41 C40 118.7(2)
C42 C41 C40 119.2(2)
C43 C42 C41 119.7(3)
C43 C42 H42 120.2
C41 C42 H42 120.2
C42 C43 C49 120.1(3)
C42 C43 H43 120.0
C49 C43 H43 120.0
C45 C44 C49 120.6(3)
C45 C44 H44 119.7
C49 C44 H44 119.7
O6 C45 C44 116.7(3)
O6 C45 C46 123.0(3)
C44 C45 C46 120.3(3)
C47 C46 C45 119.5(3)
C47 C46 H46 120.2
C45 C46 H46 120.2
C46 C47 C48 121.2(3)
C46 C47 H47 119.4
C48 C47 H47 119.4
N6 C48 C47 119.9(2)
N6 C48 C49 121.1(2)
C47 C48 C49 119.0(2)
C44 C49 C48 119.4(3)
C44 C49 C43 123.2(3)
C48 C49 C43 117.4(3)
O6 C50 H50A 109.5
O6 C50 H50B 109.5
H50A C50 H50B 109.5
O6 C50 H50C 109.5
H50A C50 H50C 109.5
H50B C50 H50C 109.5

loop_
_geom_bond_atom_site_label_1
_geom_bond_atom_site_label_2
_geom_bond_distance
Zn1 O7 1.888(2)
Zn1 N4 2.016(2)
Zn1 N1 2.082(2)
Zn1 N3 2.136(2)
Zn2 O7 1.897(2)
Zn2 N6 2.026(2)
Zn2 N2 2.094(2)
Zn2 N5 2.100(2)
Cl1 O11 1.427(2)
Cl1 O8 1.432(2)
Cl1 O9 1.438(2)
Cl1 O10 1.445(2)
Cl2 O14 1.390(3)
Cl2 O12 1.428(3)
Cl2 O15 1.437(2)
Cl2 O13 1.457(3)
Cl3 O17 1.379(4)
Cl3 O19 1.387(3)
Cl3 O18 1.400(3)
Cl3 O16 1.436(4)
O1 C2 1.430(4)
O1 C3 1.438(3)
O2 C5 1.424(3)
O2 C4 1.432(4)
O3 C12 1.364(4)
O3 C17 1.432(4)
O4 C23 1.365(4)
O4 C28 1.431(5)
O5 C34 1.367(4)
O5 C39 1.434(4)
O6 C45 1.366(3)
O6 C50 1.427(4)
O7 H8 0.65(4)
N1 C18 1.487(4)
N1 C7 1.488(3)
N1 C1 1.492(4)
N2 C29 1.480(4)
N2 C40 1.490(4)
N2 C6 1.497(4)
N3 C8 1.330(3)
N3 C15 1.374(4)
N4 C19 1.327(4)
N4 C26 1.378(3)
N5 C30 1.335(3)
N5 C37 1.369(3)
N6 C41 1.326(3)
N6 C48 1.386(3)
C1 C2 1.501(4)
C1 H1A 0.9900
C1 H1B 0.9900
C2 H2A 0.9900
C2 H2B 0.9900
C3 C4 1.493(4)
C3 H3A 0.9900
C3 H3B 0.9900
C4 H4A 0.9900
C4 H4B 0.9900
C5 C6 1.508(5)
C5 H5A 0.9900
C5 H5B 0.9900
C6 H6A 0.9900
C6 H6B 0.9900
C7 C8 1.499(4)
C7 H7A 0.9900
C7 H7B 0.9900
C8 C9 1.403(4)
C9 C10 1.361(4)
C9 H9 0.9500
C10 C16 1.410(4)
C10 H10 0.9500
C11 C12 1.370(4)
C11 C16 1.415(4)
C11 H11 0.9500
C12 C13 1.416(4)
C13 C14 1.366(4)
C13 H13 0.9500
C14 C15 1.415(4)
C14 H14 0.9500
C15 C16 1.418(4)
C17 H17A 0.9800
C17 H17B 0.9800
C17 H17C 0.9800
C18 C19 1.513(4)
C18 H18A 0.9900
C18 H18B 0.9900
C19 C20 1.407(4)
C20 C21 1.362(4)
C20 H20 0.9500
C21 C27 1.412(5)
C21 H21 0.9500
C22 C23 1.369(5)
C22 C27 1.411(4)
C22 H22 0.9500
C23 C24 1.412(5)
C24 C25 1.375(4)
C24 H24 0.9500
C25 C26 1.403(4)
C25 H25 0.9500
C26 C27 1.420(4)
C28 H28A 0.9800
C28 H28B 0.9800
C28 H28C 0.9800
C29 C30 1.502(4)
C29 H29A 0.9900
C29 H29B 0.9900
C30 C31 1.407(4)
C31 C32 1.359(4)
C31 H31 0.9500
C32 C38 1.415(4)
C32 H32 0.9500
C33 C34 1.367(4)
C33 C38 1.406(4)
C33 H33 0.9500
C34 C35 1.414(4)
C35 C36 1.370(4)
C35 H35 0.9500
C36 C37 1.415(3)
C36 H36 0.9500
C37 C38 1.423(4)
C39 H39A 0.9800
C39 H39B 0.9800
C39 H39C 0.9800
C40 C41 1.509(4)
C40 H40A 0.9900
C40 H40B 0.9900
C41 C42 1.408(4)
C42 C43 1.364(4)
C42 H42 0.9500
C43 C49 1.421(4)
C43 H43 0.9500
C44 C45 1.371(4)
C44 C49 1.401(4)
C44 H44 0.9500
C45 C46 1.413(4)
C46 C47 1.370(4)
C46 H46 0.9500
C47 C48 1.403(4)
C47 H47 0.9500
C48 C49 1.414(4)
C50 H50A 0.9800
C50 H50B 0.9800
C50 H50C 0.9800

loop_
_geom_hbond_atom_site_label_D
_geom_hbond_atom_site_label_H
_geom_hbond_atom_site_label_A
_geom_hbond_distance_DA
_geom_hbond_distance_DH
_geom_hbond_distance_HA
_geom_hbond_angle_DHA
_geom_hbond_publ_flag
O7 H8 O10 2.856(4) 0.65(5) 2.22(5) 167(4) no

loop_
_geom_torsion_atom_site_label_1
_geom_torsion_atom_site_label_2
_geom_torsion_atom_site_label_3
_geom_torsion_atom_site_label_4
_geom_torsion
N4 Zn1 O7 Zn2 -51.2(3)
N1 Zn1 O7 Zn2 93.3(2)
N3 Zn1 O7 Zn2 -172.69(17)
N6 Zn2 O7 Zn1 -55.0(2)
N2 Zn2 O7 Zn1 81.9(2)
N5 Zn2 O7 Zn1 -175.70(17)
C18 N1 C1 C2 62.9(3)
C7 N1 C1 C2 -173.8(2)
Zn1 N1 C1 C2 -57.4(3)
C3 O1 C2 C1 177.6(2)
N1 C1 C2 O1 47.9(3)
C2 O1 C3 C4 155.0(3)
C5 O2 C4 C3 151.3(3)
O1 C3 C4 O2 62.9(3)
C4 O2 C5 C6 179.1(3)
C29 N2 C6 C5 -178.7(2)
C40 N2 C6 C5 58.4(3)
Zn2 N2 C6 C5 -61.3(3)
O2 C5 C6 N2 44.8(4)
C18 N1 C7 C8 -71.3(3)
C1 N1 C7 C8 163.9(2)
Zn1 N1 C7 C8 42.7(2)
C15 N3 C8 C9 0.2(4)
Zn1 N3 C8 C9 -167.5(2)
C15 N3 C8 C7 -178.5(2)
Zn1 N3 C8 C7 13.8(3)
N1 C7 C8 N3 -39.4(3)
N1 C7 C8 C9 141.9(3)
N3 C8 C9 C10 1.3(4)
C7 C8 C9 C10 -179.9(3)
C8 C9 C10 C16 -1.2(4)
C17 O3 C12 C11 0.0(4)
C17 O3 C12 C13 -178.7(3)
C16 C11 C12 O3 180.0(2)
C16 C11 C12 C13 -1.4(4)
O3 C12 C13 C14 -178.8(2)
C11 C12 C13 C14 2.3(4)
C12 C13 C14 C15 -0.7(4)
C8 N3 C15 C14 177.4(2)
Zn1 N3 C15 C14 -17.4(3)
C8 N3 C15 C16 -1.9(4)
Zn1 N3 C15 C16 163.25(19)
C13 C14 C15 N3 178.8(2)
C13 C14 C15 C16 -1.8(4)
C9 C10 C16 C11 179.5(3)
C9 C10 C16 C15 -0.4(4)
C12 C11 C16 C10 179.0(3)
C12 C11 C16 C15 -1.2(4)
N3 C15 C16 C10 2.0(4)
C14 C15 C16 C10 -177.4(2)
N3 C15 C16 C11 -177.9(2)
C14 C15 C16 C11 2.8(4)
C7 N1 C18 C19 122.2(3)
C1 N1 C18 C19 -115.2(3)
Zn1 N1 C18 C19 8.9(3)
C26 N4 C19 C20 1.8(4)
Zn1 N4 C19 C20 178.6(2)
C26 N4 C19 C18 -175.9(3)
Zn1 N4 C19 C18 0.9(3)
N1 C18 C19 N4 -7.1(4)
N1 C18 C19 C20 175.0(3)
N4 C19 C20 C21 -2.0(5)
C18 C19 C20 C21 175.8(3)
C19 C20 C21 C27 0.7(5)
C28 O4 C23 C22 -179.6(3)
C28 O4 C23 C24 1.9(5)
C27 C22 C23 O4 -178.2(3)
C27 C22 C23 C24 0.3(5)
O4 C23 C24 C25 177.6(3)
C22 C23 C24 C25 -0.8(5)
C23 C24 C25 C26 0.0(5)
C19 N4 C26 C25 179.6(3)
Zn1 N4 C26 C25 3.4(4)
C19 N4 C26 C27 -0.4(4)
Zn1 N4 C26 C27 -176.6(2)
C24 C25 C26 N4 -178.7(3)
C24 C25 C26 C27 1.3(4)
C23 C22 C27 C21 180.0(3)
C23 C22 C27 C26 1.1(5)
C20 C21 C27 C22 -178.3(3)
C20 C21 C27 C26 0.6(5)
N4 C26 C27 C22 178.2(3)
C25 C26 C27 C22 -1.9(4)
N4 C26 C27 C21 -0.8(4)
C25 C26 C27 C21 179.2(3)
C40 N2 C29 C30 -82.0(3)
C6 N2 C29 C30 154.0(2)
Zn2 N2 C29 C30 32.8(3)
C37 N5 C30 C31 0.7(4)
Zn2 N5 C30 C31 -171.6(2)
C37 N5 C30 C29 -174.6(2)
Zn2 N5 C30 C29 13.1(3)
N2 C29 C30 N5 -32.2(3)
N2 C29 C30 C31 152.3(3)
N5 C30 C31 C32 -0.4(4)
C29 C30 C31 C32 174.7(3)
C30 C31 C32 C38 0.4(5)
C39 O5 C34 C33 -3.3(5)
C39 O5 C34 C35 176.4(3)
C38 C33 C34 O5 179.1(3)
C38 C33 C34 C35 -0.6(5)
O5 C34 C35 C36 -178.4(3)
C33 C34 C35 C36 1.3(5)
C34 C35 C36 C37 0.4(5)
C30 N5 C37 C36 178.8(2)
Zn2 N5 C37 C36 -10.4(4)
C30 N5 C37 C38 -0.9(4)
Zn2 N5 C37 C38 169.91(19)
C35 C36 C37 N5 177.7(3)
C35 C36 C37 C38 -2.6(4)
C34 C33 C38 C32 -179.4(3)
C34 C33 C38 C37 -1.6(4)
C31 C32 C38 C33 177.3(3)
C31 C32 C38 C37 -0.6(4)
N5 C37 C38 C33 -177.0(3)
C36 C37 C38 C33 3.2(4)
N5 C37 C38 C32 0.8(4)
C36 C37 C38 C32 -178.9(3)
C29 N2 C40 C41 124.3(3)
C6 N2 C40 C41 -113.8(3)
Zn2 N2 C40 C41 9.4(3)
C48 N6 C41 C42 3.3(4)
Zn2 N6 C41 C42 -172.8(2)
C48 N6 C41 C40 -172.6(2)
Zn2 N6 C41 C40 11.3(3)
N2 C40 C41 N6 -14.6(4)
N2 C40 C41 C42 169.4(2)
N6 C41 C42 C43 -2.3(4)
C40 C41 C42 C43 173.6(3)
C41 C42 C43 C49 -0.7(4)
C50 O6 C45 C44 178.3(3)
C50 O6 C45 C46 -1.3(4)
C49 C44 C45 O6 -178.2(3)
C49 C44 C45 C46 1.5(4)
O6 C45 C46 C47 178.7(3)
C44 C45 C46 C47 -1.0(4)
C45 C46 C47 C48 -0.6(4)
C41 N6 C48 C47 178.1(2)
Zn2 N6 C48 C47 -6.4(4)
C41 N6 C48 C49 -1.3(4)
Zn2 N6 C48 C49 174.17(19)
C46 C47 C48 N6 -177.9(3)
C46 C47 C48 C49 1.5(4)
C45 C44 C49 C48 -0.5(4)
C45 C44 C49 C43 179.5(3)
N6 C48 C49 C44 178.4(2)
C47 C48 C49 C44 -1.0(4)
N6 C48 C49 C43 -1.6(4)
C47 C48 C49 C43 178.9(3)
C42 C43 C49 C44 -177.5(3)
C42 C43 C49 C48 2.6(4)
